data_1540379
loop_
_publ_author_name
'Berini, Christophe'
'Sebban, Muriel'
'Oulyadi, Hassan'
'Sanselme, Morgane'
'Levacher, Vincent'
'Bri\`ere, Jean-Fran\,cois'

_publ_section_title
;
 Organocatalyzed Multicomponent Synthesis of Isoxazolidin-5-ones.
;
_journal_issue 21
_journal_name_full 'Organic letters'
_journal_page_first 5408
_journal_page_last 5411
_journal_paper_doi 10.1021/acs.orglett.5b02755
_journal_volume 17
_journal_year 2015
_chemical_absolute_configuration syn
_chemical_compound_source 'synthesis as described'
_chemical_formula_moiety 'C20 H26 N2 O6'
_chemical_formula_sum 'C20 H26 N2 O6'
_chemical_formula_weight 390.43
_space_group_IT_number 4
_symmetry_cell_setting monoclinic
_symmetry_space_group_name_Hall 'P 2yb'
_symmetry_space_group_name_H-M 'P 1 21 1'
_atom_sites_solution_hydrogens geom
_atom_sites_solution_primary direct
_atom_sites_solution_secondary difmap
_audit_conform_dict_location ftp://ftp.iucr.org/pub/cif_core.dic
_audit_conform_dict_name cif_core.dic
_audit_conform_dict_version 2.4
_audit_creation_date 2015-02-17T13:23:34-00:00
_audit_creation_method 'WinGX routine CIF_UPDATE'
_cell_angle_alpha 90
_cell_angle_beta 91.4930(10)
_cell_angle_gamma 90
_cell_formula_units_Z 4
_cell_length_a 9.6081(9)
_cell_length_b 10.7346(10)
_cell_length_c 20.0544(18)
_cell_measurement_reflns_used 0
_cell_measurement_temperature 293(2)
_cell_measurement_theta_max 0
_cell_measurement_theta_min 0
_cell_measurement_wavelength 0.71073
_cell_volume 2067.7(3)
_computing_cell_refinement 'Smart Bruker AXS'
_computing_data_collection 'SMART APEX'
_computing_data_reduction SAINT
_computing_molecular_graphics 'Ortep-3 for Windows (Farrugia, 1997)'
_computing_publication_material 'WinGX publication routines (Farrugia, 1999)'
_computing_structure_refinement 'SHELXL-97 (Sheldrick, 2008)'
_computing_structure_solution SHELXS97
_diffrn_ambient_temperature 293(2)
_diffrn_measured_fraction_theta_full 0.993
_diffrn_measured_fraction_theta_max 0.993
_diffrn_measurement_device_type 'SMART Bruker'
_diffrn_measurement_method 'omega scan'
_diffrn_radiation_monochromator graphite
_diffrn_radiation_probe x-ray
_diffrn_radiation_source Mo
_diffrn_radiation_type MoK\a
_diffrn_radiation_wavelength 0.71073
_diffrn_reflns_av_R_equivalents 0.0167
_diffrn_reflns_av_unetI/netI 0.0235
_diffrn_reflns_limit_h_max 12
_diffrn_reflns_limit_h_min -12
_diffrn_reflns_limit_k_max 13
_diffrn_reflns_limit_k_min -13
_diffrn_reflns_limit_l_max 24
_diffrn_reflns_limit_l_min -25
_diffrn_reflns_number 16490
_diffrn_reflns_theta_full 26.41
_diffrn_reflns_theta_max 26.41
_diffrn_reflns_theta_min 2.03
_exptl_absorpt_coefficient_mu 0.093
_exptl_absorpt_correction_type none
_exptl_crystal_colour colourless
_exptl_crystal_density_diffrn 1.254
_exptl_crystal_density_method 'not measured'
_exptl_crystal_description prism
_exptl_crystal_F_000 832
_exptl_crystal_size_max 0.3
_exptl_crystal_size_mid 0.2
_exptl_crystal_size_min 0.1
_refine_diff_density_max 0.347
_refine_diff_density_min -0.135
_refine_diff_density_rms 0.029
_refine_ls_abs_structure_details 'Flack H D (1983), Acta Cryst. A39, 876-881'
_refine_ls_abs_structure_Flack -0.4(7)
_refine_ls_extinction_method none
_refine_ls_goodness_of_fit_ref 1.021
_refine_ls_hydrogen_treatment constr
_refine_ls_matrix_type full
_refine_ls_number_parameters 511
_refine_ls_number_reflns 8173
_refine_ls_number_restraints 1
_refine_ls_restrained_S_all 1.021
_refine_ls_R_factor_all 0.0462
_refine_ls_R_factor_gt 0.0396
_refine_ls_shift/su_max 0.001
_refine_ls_shift/su_mean 0
_refine_ls_structure_factor_coef Fsqd
_refine_ls_weighting_details 'calc w=1/[\s^2^(Fo^2^)+(0.0692P)^2^+0.1306P] where P=(Fo^2^+2Fc^2^)/3'
_refine_ls_weighting_scheme calc
_refine_ls_wR_factor_gt 0.1067
_refine_ls_wR_factor_ref 0.1113
_reflns_number_gt 7085
_reflns_number_total 8173
_reflns_threshold_expression >2\s(I)
_cod_data_source_file ol5b02755_si_004.cif
_cod_data_source_block cb1262h2
_cod_depositor_comments 'Adding full bibliography for 1540374--1540379.cif.'
_cod_original_sg_symbol_H-M 'P 21'
_cod_database_code 1540379
_publcif_datablock.id {a24d85c1-e823-4fb3-ae9a-56990d6de48d}

loop_
_symmetry_equiv_pos_as_xyz
'x, y, z'
'-x, y+1/2, -z'

loop_
_atom_site_label
_atom_site_type_symbol
_atom_site_fract_x
_atom_site_fract_y
_atom_site_fract_z
_atom_site_U_iso_or_equiv
_atom_site_adp_type
_atom_site_occupancy
_atom_site_symmetry_multiplicity
_atom_site_calc_flag
_atom_site_refinement_flags
C1 C 1.2077(2) 1.3700(3) 0.64495(11) 0.0695(6) Uani 1 1 d .
H1A H 1.1619 1.292 0.6337 0.083 Uiso 1 1 calc R
H1B H 1.1373 1.4336 0.6507 0.083 Uiso 1 1 calc R
C2 C 1.2975(3) 1.3559(3) 0.70811(11) 0.0739(6) Uani 1 1 d .
H2A H 1.2532 1.3949 0.7457 0.089 Uiso 1 1 calc R
H2B H 1.3132 1.2686 0.7183 0.089 Uiso 1 1 calc R
C3 C 1.4327(2) 1.4201(2) 0.69338(10) 0.0656(5) Uani 1 1 d .
H3A H 1.5098 1.3799 0.717 0.079 Uiso 1 1 calc R
H3B H 1.4296 1.5069 0.7067 0.079 Uiso 1 1 calc R
C4 C 1.44884(19) 1.40896(17) 0.61779(9) 0.0508(4) Uani 1 1 d .
H4 H 1.4947 1.4838 0.601 0.061 Uiso 1 1 calc R
C5 C 1.53028(19) 1.29310(17) 0.59698(9) 0.0499(4) Uani 1 1 d .
H5 H 1.6235 1.2948 0.618 0.06 Uiso 1 1 calc R
C6 C 1.5422(2) 1.2766(2) 0.52241(10) 0.0586(5) Uani 1 1 d .
H6A H 1.5317 1.3556 0.4993 0.07 Uiso 1 1 calc R
H6B H 1.6311 1.2402 0.5115 0.07 Uiso 1 1 calc R
C7 C 1.4255(2) 1.19073(19) 0.50469(11) 0.0620(5) Uani 1 1 d .
C8 C 1.5271(2) 1.08559(19) 0.65266(10) 0.0564(5) Uani 1 1 d .
C9 C 1.5187(3) 0.8729(2) 0.68341(16) 0.0828(7) Uani 1 1 d .
H9A H 1.5819 0.9035 0.7182 0.099 Uiso 1 1 calc R
H9B H 1.5698 0.8169 0.6551 0.099 Uiso 1 1 calc R
C10 C 1.4002(2) 0.80549(18) 0.71369(12) 0.0598(5) Uani 1 1 d .
C11 C 1.4015(3) 0.7792(3) 0.78047(14) 0.0823(7) Uani 1 1 d .
H11 H 1.4758 0.8056 0.8076 0.099 Uiso 1 1 calc R
C12 C 1.2917(4) 0.7127(4) 0.80834(19) 0.1137(12) Uani 1 1 d .
H12 H 1.2936 0.6932 0.8535 0.136 Uiso 1 1 calc R
C13 C 1.1832(4) 0.6775(3) 0.7685(3) 0.1298(17) Uani 1 1 d .
H13 H 1.109 0.6348 0.7867 0.156 Uiso 1 1 calc R
C14 C 1.1811(3) 0.7031(3) 0.7043(3) 0.1198(14) Uani 1 1 d .
H14 H 1.1049 0.6789 0.6779 0.144 Uiso 1 1 calc R
C15 C 1.2894(3) 0.7647(3) 0.67592(16) 0.0855(8) Uani 1 1 d .
H15 H 1.2872 0.7788 0.6302 0.103 Uiso 1 1 calc R
C16 C 1.2631(2) 1.45792(17) 0.53470(9) 0.0503(4) Uani 1 1 d .
C17 C 1.0560(2) 1.4781(2) 0.46166(10) 0.0593(5) Uani 1 1 d .
C18 C 0.9036(2) 1.4573(3) 0.47588(14) 0.0860(8) Uani 1 1 d .
H18A H 0.8757 1.5131 0.5105 0.129 Uiso 1 1 calc R
H18B H 0.8901 1.3728 0.49 0.129 Uiso 1 1 calc R
H18C H 0.8484 1.4729 0.4361 0.129 Uiso 1 1 calc R
C19 C 1.0804(4) 1.6106(3) 0.43878(17) 0.0948(9) Uani 1 1 d .
H19A H 1.1758 1.6202 0.4266 0.142 Uiso 1 1 calc R
H19B H 1.0602 1.6672 0.4743 0.142 Uiso 1 1 calc R
H19C H 1.0206 1.6285 0.4009 0.142 Uiso 1 1 calc R
C20 C 1.1073(3) 1.3842(3) 0.41248(12) 0.0787(7) Uani 1 1 d .
H20A H 1.1065 1.3028 0.4323 0.118 Uiso 1 1 calc R
H20B H 1.2005 1.405 0.4004 0.118 Uiso 1 1 calc R
H20C H 1.0476 1.3848 0.3733 0.118 Uiso 1 1 calc R
N1 N 1.30305(16) 1.40605(15) 0.59304(7) 0.0505(3) Uani 1 1 d .
N2 N 1.45712(17) 1.17832(14) 0.61690(8) 0.0537(4) Uani 1 1 d .
O1 O 1.34207(15) 1.50035(14) 0.49421(8) 0.0640(4) Uani 1 1 d .
O2 O 1.12333(14) 1.45369(15) 0.52707(7) 0.0629(4) Uani 1 1 d .
O3 O 1.37738(15) 1.13502(13) 0.56070(8) 0.0662(4) Uani 1 1 d .
O4 O 1.3718(2) 1.16750(18) 0.45205(9) 0.0923(6) Uani 1 1 d .
O5 O 1.62371(19) 1.10817(15) 0.68889(9) 0.0785(5) Uani 1 1 d .
O6 O 1.46373(17) 0.97682(14) 0.64421(9) 0.0745(4) Uani 1 1 d .
C1A C 1.1337(3) 1.0372(3) 0.80394(13) 0.0880(8) Uani 1 1 d .
H1A1 H 1.1897 0.9622 0.8076 0.106 Uiso 1 1 calc R
H1A2 H 1.1832 1.0984 0.7781 0.106 Uiso 1 1 calc R
C2A C 0.9926(4) 1.0091(4) 0.77204(14) 0.1118(11) Uani 1 1 d .
H2A1 H 0.9883 1.0403 0.7266 0.134 Uiso 1 1 calc R
H2A2 H 0.9769 0.9198 0.7709 0.134 Uiso 1 1 calc R
C3A C 0.8855(3) 1.0703(2) 0.81196(11) 0.0753(7) Uani 1 1 d .
H3A1 H 0.8026 1.0189 0.8139 0.09 Uiso 1 1 calc R
H3A2 H 0.8602 1.1505 0.793 0.09 Uiso 1 1 calc R
C4A C 0.9527(2) 1.08630(17) 0.88173(10) 0.0533(4) Uani 1 1 d .
H4A H 0.926 1.1676 0.8995 0.064 Uiso 1 1 calc R
C5A C 0.90643(18) 0.98468(17) 0.92961(9) 0.0477(4) Uani 1 1 d .
H5A H 0.8074 0.9957 0.9386 0.057 Uiso 1 1 calc R
C6A C 0.9881(2) 0.97676(19) 0.99510(10) 0.0536(4) Uani 1 1 d .
H6A1 H 1.0388 1.0534 1.0038 0.064 Uiso 1 1 calc R
H6A2 H 0.9265 0.9613 1.0318 0.064 Uiso 1 1 calc R
C7A C 1.0854(2) 0.8709(2) 0.98652(10) 0.0560(5) Uani 1 1 d .
C8A C 0.8165(2) 0.78122(18) 0.88942(9) 0.0519(4) Uani 1 1 d .
C9A C 0.7487(2) 0.57391(19) 0.86720(10) 0.0578(5) Uani 1 1 d .
H9A1 H 0.6574 0.6125 0.8668 0.069 Uiso 1 1 calc R
H9A2 H 0.7473 0.5026 0.8969 0.069 Uiso 1 1 calc R
C10A C 0.78295(19) 0.53272(17) 0.79851(9) 0.0490(4) Uani 1 1 d .
C11A C 0.8396(4) 0.4198(2) 0.78673(13) 0.0871(8) Uani 1 1 d .
H11A H 0.858 0.3667 0.8225 0.105 Uiso 1 1 calc R
C12A C 0.8707(4) 0.3811(3) 0.72362(16) 0.1123(12) Uani 1 1 d .
H12A H 0.9091 0.3027 0.7172 0.135 Uiso 1 1 calc R
C13A C 0.8457(3) 0.4565(3) 0.67091(12) 0.0852(8) Uani 1 1 d .
H13A H 0.866 0.43 0.6281 0.102 Uiso 1 1 calc R
C14A C 0.7905(3) 0.5716(4) 0.68066(12) 0.0904(9) Uani 1 1 d .
H14A H 0.7752 0.6247 0.6446 0.109 Uiso 1 1 calc R
C15A C 0.7573(3) 0.6100(3) 0.74411(12) 0.0782(7) Uani 1 1 d .
H15A H 0.7176 0.688 0.7504 0.094 Uiso 1 1 calc R
C16A C 1.1895(2) 1.16344(18) 0.90488(10) 0.0534(4) Uani 1 1 d .
C17A C 1.4368(2) 1.2221(3) 0.91151(11) 0.0698(6) Uani 1 1 d .
C18A C 1.4149(4) 1.3595(3) 0.9142(2) 0.1125(11) Uani 1 1 d .
H18D H 1.4984 1.3992 0.9307 0.169 Uiso 1 1 calc R
H18E H 1.3399 1.3778 0.9434 0.169 Uiso 1 1 calc R
H18F H 1.3921 1.3901 0.8703 0.169 Uiso 1 1 calc R
C19A C 1.4615(4) 1.1655(5) 0.97834(17) 0.1263(15) Uani 1 1 d .
H19D H 1.4531 1.0766 0.975 0.189 Uiso 1 1 calc R
H19E H 1.394 1.1967 1.0086 0.189 Uiso 1 1 calc R
H19F H 1.5534 1.1866 0.9946 0.189 Uiso 1 1 calc R
C20A C 1.5530(3) 1.1896(4) 0.86534(17) 0.1098(11) Uani 1 1 d .
H20D H 1.551 1.1019 0.8561 0.165 Uiso 1 1 calc R
H20E H 1.6409 1.2111 0.8862 0.165 Uiso 1 1 calc R
H20F H 1.5412 1.2352 0.8244 0.165 Uiso 1 1 calc R
N1A N 1.10259(18) 1.08634(15) 0.87041(8) 0.0558(4) Uani 1 1 d .
N2A N 0.92808(16) 0.86016(14) 0.90094(8) 0.0494(3) Uani 1 1 d .
O1A O 1.15638(15) 1.22409(15) 0.95266(7) 0.0664(4) Uani 1 1 d .
O2A O 1.31568(17) 1.16266(16) 0.87826(8) 0.0717(4) Uani 1 1 d .
O3A O 1.04843(13) 0.80448(13) 0.93090(7) 0.0538(3) Uani 1 1 d .
O4A O 1.18465(18) 0.83952(18) 1.01908(9) 0.0836(5) Uani 1 1 d .
O5A O 0.70352(16) 0.82206(15) 0.87530(10) 0.0774(5) Uani 1 1 d .
O6A O 0.85415(15) 0.66323(12) 0.89062(6) 0.0561(3) Uani 1 1 d .

loop_
_atom_site_aniso_label
_atom_site_aniso_U_11
_atom_site_aniso_U_22
_atom_site_aniso_U_33
_atom_site_aniso_U_23
_atom_site_aniso_U_13
_atom_site_aniso_U_12
C1 0.0627(12) 0.0859(16) 0.0597(11) 0.0016(11) -0.0037(10) -0.0066(11)
C2 0.0814(15) 0.0874(17) 0.0525(11) 0.0020(11) -0.0044(10) 0.0015(13)
C3 0.0762(14) 0.0613(12) 0.0583(11) -0.0076(9) -0.0195(10) 0.0013(11)
C4 0.0529(10) 0.0409(9) 0.0575(10) 0.0014(8) -0.0172(8) -0.0043(8)
C5 0.0475(9) 0.0428(9) 0.0584(10) 0.0049(8) -0.0162(8) -0.0054(8)
C6 0.0602(11) 0.0517(11) 0.0637(12) 0.0004(9) -0.0013(9) 0.0080(9)
C7 0.0720(13) 0.0488(11) 0.0641(12) -0.0076(9) -0.0225(10) 0.0161(9)
C8 0.0595(11) 0.0458(10) 0.0638(11) 0.0086(8) -0.0025(9) 0.0020(9)
C9 0.0693(14) 0.0534(13) 0.126(2) 0.0357(13) 0.0075(13) 0.0074(11)
C10 0.0576(11) 0.0401(9) 0.0817(14) 0.0090(9) 0.0003(10) 0.0077(8)
C11 0.0804(16) 0.0819(17) 0.0845(16) -0.0003(14) -0.0004(13) 0.0164(14)
C12 0.118(3) 0.116(3) 0.109(2) 0.039(2) 0.050(2) 0.030(2)
C13 0.077(2) 0.081(2) 0.233(5) 0.055(3) 0.045(3) 0.0126(17)
C14 0.0730(19) 0.0711(19) 0.214(5) 0.021(2) -0.027(2) -0.0097(15)
C15 0.0838(17) 0.0664(15) 0.1049(19) 0.0148(13) -0.0238(15) -0.0040(13)
C16 0.0524(10) 0.0434(9) 0.0546(10) 0.0000(8) -0.0093(8) 0.0024(8)
C17 0.0589(11) 0.0566(11) 0.0613(11) 0.0029(9) -0.0189(9) 0.0119(9)
C18 0.0555(12) 0.109(2) 0.0926(17) 0.0098(16) -0.0188(12) 0.0154(13)
C19 0.108(2) 0.0610(15) 0.114(2) 0.0149(14) -0.0364(17) 0.0138(14)
C20 0.0844(16) 0.0819(17) 0.0688(13) -0.0096(12) -0.0184(12) 0.0159(13)
N1 0.0488(8) 0.0514(8) 0.0509(8) 0.0027(6) -0.0084(6) 0.0019(7)
N2 0.0548(9) 0.0412(8) 0.0643(9) 0.0044(7) -0.0168(7) -0.0041(7)
O1 0.0585(8) 0.0622(9) 0.0706(9) 0.0215(7) -0.0113(7) -0.0024(7)
O2 0.0511(7) 0.0813(10) 0.0556(7) 0.0039(7) -0.0108(6) 0.0095(7)
O3 0.0627(8) 0.0481(8) 0.0863(10) 0.0009(7) -0.0295(7) -0.0083(6)
O4 0.1166(14) 0.0783(11) 0.0793(11) -0.0176(9) -0.0473(10) 0.0183(10)
O5 0.0894(11) 0.0644(10) 0.0796(10) 0.0154(8) -0.0358(9) -0.0034(8)
O6 0.0736(9) 0.0456(8) 0.1033(12) 0.0219(8) -0.0136(8) -0.0044(7)
C1A 0.113(2) 0.0836(18) 0.0683(15) -0.0276(13) 0.0289(14) -0.0274(16)
C2A 0.158(3) 0.119(3) 0.0578(14) -0.0157(15) -0.0179(17) 0.013(2)
C3A 0.1088(19) 0.0532(11) 0.0622(12) 0.0059(10) -0.0277(12) 0.0030(12)
C4A 0.0631(11) 0.0379(9) 0.0582(10) -0.0051(7) -0.0089(8) 0.0029(8)
C5A 0.0437(9) 0.0427(9) 0.0565(10) -0.0066(7) -0.0023(7) -0.0055(7)
C6A 0.0620(11) 0.0497(10) 0.0490(9) -0.0040(8) -0.0001(8) -0.0095(9)
C7A 0.0523(10) 0.0572(11) 0.0580(10) 0.0020(9) -0.0087(9) -0.0124(9)
C8A 0.0589(11) 0.0442(10) 0.0519(10) -0.0015(7) -0.0106(8) -0.0070(8)
C9A 0.0720(12) 0.0445(10) 0.0564(11) -0.0018(8) -0.0058(9) -0.0195(9)
C10A 0.0508(9) 0.0453(9) 0.0504(9) 0.0012(7) -0.0085(7) -0.0162(8)
C11A 0.140(2) 0.0509(13) 0.0715(15) 0.0144(11) 0.0241(15) 0.0019(14)
C12A 0.184(4) 0.0617(16) 0.094(2) -0.0047(14) 0.060(2) -0.0022(19)
C13A 0.0923(17) 0.105(2) 0.0587(13) -0.0136(14) 0.0144(12) -0.0365(17)
C14A 0.0848(17) 0.132(3) 0.0536(13) 0.0198(15) -0.0184(12) -0.0025(18)
C15A 0.0853(16) 0.0889(17) 0.0594(13) 0.0125(12) -0.0182(11) 0.0155(14)
C16A 0.0618(11) 0.0432(9) 0.0557(10) -0.0017(8) 0.0100(9) -0.0049(8)
C17A 0.0592(12) 0.0850(16) 0.0656(12) 0.0004(11) 0.0095(10) -0.0147(11)
C18A 0.091(2) 0.089(2) 0.158(3) -0.013(2) 0.003(2) -0.0320(17)
C19A 0.088(2) 0.196(5) 0.094(2) 0.048(3) -0.0026(16) -0.006(2)
C20A 0.0713(16) 0.156(3) 0.103(2) -0.006(2) 0.0249(15) -0.0189(19)
N1A 0.0686(10) 0.0474(8) 0.0518(8) -0.0060(7) 0.0083(7) -0.0115(8)
N2A 0.0505(8) 0.0410(8) 0.0562(8) -0.0029(6) -0.0103(7) -0.0021(6)
O1A 0.0622(8) 0.0682(9) 0.0692(9) -0.0217(7) 0.0105(7) -0.0116(7)
O2A 0.0688(9) 0.0763(10) 0.0711(9) -0.0148(8) 0.0207(7) -0.0158(8)
O3A 0.0479(7) 0.0498(7) 0.0632(8) -0.0048(6) -0.0070(6) 0.0012(6)
O4A 0.0702(10) 0.0836(11) 0.0950(11) -0.0041(9) -0.0357(9) 0.0025(9)
O5A 0.0615(9) 0.0594(9) 0.1096(13) -0.0087(8) -0.0309(8) -0.0055(7)
O6A 0.0676(8) 0.0415(7) 0.0582(7) -0.0047(5) -0.0173(6) -0.0095(6)

loop_
_atom_type_symbol
_atom_type_description
_atom_type_scat_dispersion_real
_atom_type_scat_dispersion_imag
_atom_type_scat_source
C C 0.0033 0.0016 'International Tables Vol C Tables 4.2.6.8 and 6.1.1.4'
H H 0 0 'International Tables Vol C Tables 4.2.6.8 and 6.1.1.4'
N N 0.0061 0.0033 'International Tables Vol C Tables 4.2.6.8 and 6.1.1.4'
O O 0.0106 0.006 'International Tables Vol C Tables 4.2.6.8 and 6.1.1.4'

loop_
_geom_angle_atom_site_label_1
_geom_angle_atom_site_label_2
_geom_angle_atom_site_label_3
_geom_angle
N1 C1 C2 105.56(18)
N1 C1 H1A 110.6
C2 C1 H1A 110.6
N1 C1 H1B 110.6
C2 C1 H1B 110.6
H1A C1 H1B 108.8
C3 C2 C1 105.32(19)
C3 C2 H2A 110.7
C1 C2 H2A 110.7
C3 C2 H2B 110.7
C1 C2 H2B 110.7
H2A C2 H2B 108.8
C2 C3 C4 105.55(17)
C2 C3 H3A 110.6
C4 C3 H3A 110.6
C2 C3 H3B 110.6
C4 C3 H3B 110.6
H3A C3 H3B 108.8
N1 C4 C3 102.43(16)
N1 C4 C5 112.23(14)
C3 C4 C5 113.46(16)
N1 C4 H4 109.5
C3 C4 H4 109.5
C5 C4 H4 109.5
N2 C5 C6 102.61(15)
N2 C5 C4 110.66(15)
C6 C5 C4 114.60(15)
N2 C5 H5 109.6
C6 C5 H5 109.6
C4 C5 H5 109.6
C7 C6 C5 103.47(17)
C7 C6 H6A 111.1
C5 C6 H6A 111.1
C7 C6 H6B 111.1
C5 C6 H6B 111.1
H6A C6 H6B 109
O4 C7 O3 119.4(2)
O4 C7 C6 130.5(2)
O3 C7 C6 110.16(16)
O5 C8 O6 127.32(19)
O5 C8 N2 121.92(19)
O6 C8 N2 110.53(17)
O6 C9 C10 108.74(19)
O6 C9 H9A 109.9
C10 C9 H9A 109.9
O6 C9 H9B 109.9
C10 C9 H9B 109.9
H9A C9 H9B 108.3
C15 C10 C11 117.7(2)
C15 C10 C9 121.6(2)
C11 C10 C9 120.7(2)
C10 C11 C12 120.5(3)
C10 C11 H11 119.8
C12 C11 H11 119.8
C13 C12 C11 119.0(3)
C13 C12 H12 120.5
C11 C12 H12 120.5
C14 C13 C12 120.8(3)
C14 C13 H13 119.6
C12 C13 H13 119.6
C13 C14 C15 121.0(4)
C13 C14 H14 119.5
C15 C14 H14 119.5
C10 C15 C14 121.0(3)
C10 C15 H15 119.5
C14 C15 H15 119.5
O1 C16 N1 124.65(17)
O1 C16 O2 125.07(17)
N1 C16 O2 110.26(17)
O2 C17 C20 108.77(16)
O2 C17 C19 111.71(19)
C20 C17 C19 112.1(2)
O2 C17 C18 102.15(18)
C20 C17 C18 111.1(2)
C19 C17 C18 110.7(2)
C17 C18 H18A 109.5
C17 C18 H18B 109.5
H18A C18 H18B 109.5
C17 C18 H18C 109.5
H18A C18 H18C 109.5
H18B C18 H18C 109.5
C17 C19 H19A 109.5
C17 C19 H19B 109.5
H19A C19 H19B 109.5
C17 C19 H19C 109.5
H19A C19 H19C 109.5
H19B C19 H19C 109.5
C17 C20 H20A 109.5
C17 C20 H20B 109.5
H20A C20 H20B 109.5
C17 C20 H20C 109.5
H20A C20 H20C 109.5
H20B C20 H20C 109.5
C16 N1 C1 124.19(17)
C16 N1 C4 122.16(16)
C1 N1 C4 111.99(15)
C8 N2 O3 114.68(15)
C8 N2 C5 120.61(15)
O3 N2 C5 107.92(14)
C16 O2 C17 120.57(16)
C7 O3 N2 108.76(15)
C8 O6 C9 116.54(18)
N1A C1A C2A 104.7(2)
N1A C1A H1A1 110.8
C2A C1A H1A1 110.8
N1A C1A H1A2 110.8
C2A C1A H1A2 110.8
H1A1 C1A H1A2 108.9
C3A C2A C1A 108.1(2)
C3A C2A H2A1 110.1
C1A C2A H2A1 110.1
C3A C2A H2A2 110.1
C1A C2A H2A2 110.1
H2A1 C2A H2A2 108.4
C2A C3A C4A 105.2(2)
C2A C3A H3A1 110.7
C4A C3A H3A1 110.7
C2A C3A H3A2 110.7
C4A C3A H3A2 110.7
H3A1 C3A H3A2 108.8
N1A C4A C5A 113.68(15)
N1A C4A C3A 104.52(18)
C5A C4A C3A 111.75(17)
N1A C4A H4A 108.9
C5A C4A H4A 108.9
C3A C4A H4A 108.9
N2A C5A C6A 102.27(15)
N2A C5A C4A 110.89(15)
C6A C5A C4A 115.63(15)
N2A C5A H5A 109.3
C6A C5A H5A 109.3
C4A C5A H5A 109.3
C7A C6A C5A 104.83(16)
C7A C6A H6A1 110.8
C5A C6A H6A1 110.8
C7A C6A H6A2 110.8
C5A C6A H6A2 110.8
H6A1 C6A H6A2 108.9
O4A C7A O3A 119.3(2)
O4A C7A C6A 130.60(19)
O3A C7A C6A 110.10(16)
O5A C8A O6A 127.11(17)
O5A C8A N2A 120.65(18)
O6A C8A N2A 112.01(17)
O6A C9A C10A 108.85(16)
O6A C9A H9A1 109.9
C10A C9A H9A1 109.9
O6A C9A H9A2 109.9
C10A C9A H9A2 109.9
H9A1 C9A H9A2 108.3
C11A C10A C15A 117.5(2)
C11A C10A C9A 121.77(19)
C15A C10A C9A 120.7(2)
C10A C11A C12A 122.0(2)
C10A C11A H11A 119
C12A C11A H11A 119
C13A C12A C11A 120.2(3)
C13A C12A H12A 119.9
C11A C12A H12A 119.9
C12A C13A C14A 119.6(2)
C12A C13A H13A 120.2
C14A C13A H13A 120.2
C13A C14A C15A 120.2(3)
C13A C14A H14A 119.9
C15A C14A H14A 119.9
C14A C15A C10A 120.4(3)
C14A C15A H15A 119.8
C10A C15A H15A 119.8
O1A C16A O2A 125.49(19)
O1A C16A N1A 124.25(18)
O2A C16A N1A 110.26(16)
O2A C17A C19A 109.7(2)
O2A C17A C18A 109.6(2)
C19A C17A C18A 113.0(3)
O2A C17A C20A 102.2(2)
C19A C17A C20A 110.8(3)
C18A C17A C20A 111.0(3)
C17A C18A H18D 109.5
C17A C18A H18E 109.5
H18D C18A H18E 109.5
C17A C18A H18F 109.5
H18D C18A H18F 109.5
H18E C18A H18F 109.5
C17A C19A H19D 109.5
C17A C19A H19E 109.5
H19D C19A H19E 109.5
C17A C19A H19F 109.5
H19D C19A H19F 109.5
H19E C19A H19F 109.5
C17A C20A H20D 109.5
C17A C20A H20E 109.5
H20D C20A H20E 109.5
C17A C20A H20F 109.5
H20D C20A H20F 109.5
H20E C20A H20F 109.5
C16A N1A C4A 121.19(16)
C16A N1A C1A 123.03(18)
C4A N1A C1A 111.35(18)
C8A N2A O3A 115.62(15)
C8A N2A C5A 120.35(16)
O3A N2A C5A 109.78(13)
C16A O2A C17A 122.06(16)
C7A O3A N2A 108.55(14)
C8A O6A C9A 115.87(16)

loop_
_geom_bond_atom_site_label_1
_geom_bond_atom_site_label_2
_geom_bond_distance
C1 N1 1.457(3)
C1 C2 1.521(3)
C1 H1A 0.97
C1 H1B 0.97
C2 C3 1.507(4)
C2 H2A 0.97
C2 H2B 0.97
C3 C4 1.532(3)
C3 H3A 0.97
C3 H3B 0.97
C4 N1 1.474(2)
C4 C5 1.533(3)
C4 H4 0.98
C5 N2 1.479(2)
C5 C6 1.513(3)
C5 H5 0.98
C6 C7 1.487(3)
C6 H6A 0.97
C6 H6B 0.97
C7 O4 1.190(3)
C7 O3 1.364(3)
C8 O5 1.189(2)
C8 O6 1.326(3)
C8 N2 1.390(2)
C9 O6 1.456(3)
C9 C10 1.492(3)
C9 H9A 0.97
C9 H9B 0.97
C10 C15 1.363(3)
C10 C11 1.368(4)
C11 C12 1.402(5)
C11 H11 0.93
C12 C13 1.350(6)
C12 H12 0.93
C13 C14 1.316(6)
C13 H13 0.93
C14 C15 1.369(5)
C14 H14 0.93
C15 H15 0.93
C16 O1 1.215(2)
C16 N1 1.343(2)
C16 O2 1.348(2)
C17 O2 1.471(2)
C17 C20 1.503(3)
C17 C19 1.515(4)
C17 C18 1.516(3)
C18 H18A 0.96
C18 H18B 0.96
C18 H18C 0.96
C19 H19A 0.96
C19 H19B 0.96
C19 H19C 0.96
C20 H20A 0.96
C20 H20B 0.96
C20 H20C 0.96
N2 O3 1.424(2)
C1A N1A 1.471(3)
C1A C2A 1.514(5)
C1A H1A1 0.97
C1A H1A2 0.97
C2A C3A 1.474(4)
C2A H2A1 0.97
C2A H2A2 0.97
C3A C4A 1.535(3)
C3A H3A1 0.97
C3A H3A2 0.97
C4A N1A 1.464(3)
C4A C5A 1.527(3)
C4A H4A 0.98
C5A N2A 1.472(2)
C5A C6A 1.515(3)
C5A H5A 0.98
C6A C7A 1.485(3)
C6A H6A1 0.97
C6A H6A2 0.97
C7A O4A 1.190(2)
C7A O3A 1.363(2)
C8A O5A 1.197(3)
C8A O6A 1.317(2)
C8A N2A 1.382(2)
C9A O6A 1.463(2)
C9A C10A 1.492(3)
C9A H9A1 0.97
C9A H9A2 0.97
C10A C11A 1.352(3)
C10A C15A 1.387(3)
C11A C12A 1.372(4)
C11A H11A 0.93
C12A C13A 1.348(5)
C12A H12A 0.93
C13A C14A 1.361(5)
C13A H13A 0.93
C14A C15A 1.383(4)
C14A H14A 0.93
C15A H15A 0.93
C16A O1A 1.208(2)
C16A O2A 1.337(3)
C16A N1A 1.353(3)
C17A O2A 1.472(3)
C17A C19A 1.485(4)
C17A C18A 1.491(5)
C17A C20A 1.510(4)
C18A H18D 0.96
C18A H18E 0.96
C18A H18F 0.96
C19A H19D 0.96
C19A H19E 0.96
C19A H19F 0.96
C20A H20D 0.96
C20A H20E 0.96
C20A H20F 0.96
N2A O3A 1.421(2)

loop_
_geom_torsion_atom_site_label_1
_geom_torsion_atom_site_label_2
_geom_torsion_atom_site_label_3
_geom_torsion_atom_site_label_4
_geom_torsion
N1 C1 C2 C3 15.8(3)
C1 C2 C3 C4 -28.4(3)
C2 C3 C4 N1 29.6(2)
C2 C3 C4 C5 -91.6(2)
N1 C4 C5 N2 -53.57(19)
C3 C4 C5 N2 61.94(19)
N1 C4 C5 C6 61.8(2)
C3 C4 C5 C6 177.35(17)
N2 C5 C6 C7 24.54(18)
C4 C5 C6 C7 -95.46(18)
C5 C6 C7 O4 163.2(2)
C5 C6 C7 O3 -15.7(2)
O6 C9 C10 C15 52.7(3)
O6 C9 C10 C11 -129.4(2)
C15 C10 C11 C12 -0.2(4)
C9 C10 C11 C12 -178.2(3)
C10 C11 C12 C13 -1.5(5)
C11 C12 C13 C14 1.2(6)
C12 C13 C14 C15 0.8(6)
C11 C10 C15 C14 2.1(4)
C9 C10 C15 C14 -179.9(3)
C13 C14 C15 C10 -2.5(5)
O1 C16 N1 C1 171.7(2)
O2 C16 N1 C1 -9.5(3)
O1 C16 N1 C4 7.6(3)
O2 C16 N1 C4 -173.68(16)
C2 C1 N1 C16 -162.3(2)
C2 C1 N1 C4 3.3(3)
C3 C4 N1 C16 145.46(18)
C5 C4 N1 C16 -92.5(2)
C3 C4 N1 C1 -20.4(2)
C5 C4 N1 C1 101.6(2)
O5 C8 N2 O3 160.0(2)
O6 C8 N2 O3 -25.1(2)
O5 C8 N2 C5 28.3(3)
O6 C8 N2 C5 -156.80(18)
C6 C5 N2 C8 108.53(19)
C4 C5 N2 C8 -128.78(18)
C6 C5 N2 O3 -26.00(18)
C4 C5 N2 O3 96.70(17)
O1 C16 O2 C17 12.6(3)
N1 C16 O2 C17 -166.08(16)
C20 C17 O2 C16 59.9(3)
C19 C17 O2 C16 -64.3(3)
C18 C17 O2 C16 177.4(2)
O4 C7 O3 N2 -179.51(19)
C6 C7 O3 N2 -0.4(2)
C8 N2 O3 C7 -120.35(18)
C5 N2 O3 C7 17.2(2)
O5 C8 O6 C9 -0.3(4)
N2 C8 O6 C9 -174.8(2)
C10 C9 O6 C8 133.6(2)
N1A C1A C2A C3A 14.1(3)
C1A C2A C3A C4A -23.7(3)
C2A C3A C4A N1A 24.1(3)
C2A C3A C4A C5A -99.3(3)
N1A C4A C5A N2A -65.62(19)
C3A C4A C5A N2A 52.4(2)
N1A C4A C5A C6A 50.2(2)
C3A C4A C5A C6A 168.21(18)
N2A C5A C6A C7A 19.45(19)
C4A C5A C6A C7A -101.15(19)
C5A C6A C7A O4A 166.8(2)
C5A C6A C7A O3A -12.5(2)
O6A C9A C10A C11A 104.0(2)
O6A C9A C10A C15A -76.0(2)
C15A C10A C11A C12A -0.3(4)
C9A C10A C11A C12A 179.7(3)
C10A C11A C12A C13A 0.3(6)
C11A C12A C13A C14A 0.6(5)
C12A C13A C14A C15A -1.5(5)
C13A C14A C15A C10A 1.5(4)
C11A C10A C15A C14A -0.6(4)
C9A C10A C15A C14A 179.4(2)
O1A C16A N1A C4A 10.6(3)
O2A C16A N1A C4A -169.21(17)
O1A C16A N1A C1A 164.9(2)
O2A C16A N1A C1A -14.9(3)
C5A C4A N1A C16A -96.9(2)
C3A C4A N1A C16A 141.01(18)
C5A C4A N1A C1A 106.1(2)
C3A C4A N1A C1A -16.0(2)
C2A C1A N1A C16A -154.8(2)
C2A C1A N1A C4A 1.8(3)
O5A C8A N2A O3A 167.05(18)
O6A C8A N2A O3A -18.1(2)
O5A C8A N2A C5A 31.3(3)
O6A C8A N2A C5A -153.84(16)
C6A C5A N2A C8A 117.20(18)
C4A C5A N2A C8A -118.95(18)
C6A C5A N2A O3A -20.79(18)
C4A C5A N2A O3A 103.05(16)
O1A C16A O2A C17A 10.0(3)
N1A C16A O2A C17A -170.18(19)
C19A C17A O2A C16A 59.0(3)
C18A C17A O2A C16A -65.6(3)
C20A C17A O2A C16A 176.6(2)
O4A C7A O3A N2A -179.85(19)
C6A C7A O3A N2A -0.5(2)
C8A N2A O3A C7A -126.19(17)
C5A N2A O3A C7A 13.99(19)
O5A C8A O6A C9A 5.0(3)
N2A C8A O6A C9A -169.39(15)
C10A C9A O6A C8A 103.2(2)

loop_
_publcif_info_datablock.id
_publcif_info_datablock.publ_exptl
_publcif_info_datablock.publ_geom
_publcif_info_datablock.structure
{a24d85c1-e823-4fb3-ae9a-56990d6de48d} y y y
